data_7045853
loop_
_publ_author_name
'Grote, Johanna'
'Neumann, Beate'
'Stammler, Hans-Georg'
'Mitzel, Norbert W.'

_publ_section_title
;
 Silver(i) dithiocarboxylate complexes - clustering and aggregation.
;
_journal_issue 17
_journal_name_full 'Dalton transactions (Cambridge, England : 2003)'
_journal_page_first 6036
_journal_page_last 6040
_journal_paper_doi 10.1039/c8dt00279g
_journal_volume 47
_journal_year 2018
_chemical_formula_moiety 'Ag C7 F5 S2'
_chemical_formula_sum 'C7 Ag F5 S2'
_chemical_formula_weight 351.06
_space_group_crystal_system orthorhombic
_space_group_IT_number 60
_space_group_name_Hall '-P 2n 2ab'
_space_group_name_H-M_alt 'P b c n'
_symmetry_space_group_name_Hall '-P 2n 2ab'
_symmetry_space_group_name_H-M 'P b c n'
_atom_sites_solution_primary direct
_audit_creation_date 2018-02-27
_audit_creation_method
;
Olex2 1.2
(compiled 2017.08.10 svn.r3458 for OlexSys, GUI svn.r5381)
;
_audit_update_record
;
2018-02-28 deposited with the CCDC.
2018-03-12 downloaded from the CCDC.
;
_cell_angle_alpha 90
_cell_angle_beta 90
_cell_angle_gamma 90
_cell_formula_units_Z 8
_cell_length_a 30.2479(5)
_cell_length_b 10.4435(2)
_cell_length_c 5.98706(10)
_cell_measurement_reflns_used 13194
_cell_measurement_temperature 100.01(10)
_cell_measurement_theta_max 72.2110
_cell_measurement_theta_min 2.9020
_cell_volume 1891.28(6)
_computing_cell_refinement 'CrysAlisPro 1.171.38.41 (Rigaku OD, 2015)'
_computing_data_collection 'CrysAlisPro 1.171.38.41 (Rigaku OD, 2015)'
_computing_data_reduction 'CrysAlisPro 1.171.38.41 (Rigaku OD, 2015)'
_computing_molecular_graphics 'Olex2 (Dolomanov et al., 2009)'
_computing_publication_material 'Olex2 (Dolomanov et al., 2009)'
_computing_structure_refinement 'ShelXL (Sheldrick, 2015)'
_computing_structure_solution 'ShelXS (Sheldrick, 2008)'
_diffrn_ambient_environment N~2~
_diffrn_ambient_temperature 100.01(10)
_diffrn_detector 'CCD plate'
_diffrn_detector_area_resol_mean 5.3114
_diffrn_detector_type Atlas
_diffrn_measured_fraction_theta_full 1.000
_diffrn_measured_fraction_theta_max 1.000
_diffrn_measurement_details
;
List of Runs (angles in degrees, time in seconds):

  # Type    Start    End  Width  t~exp~   \w     \q     \k     \f   Frames
#--------------------------------------------------------------------------
  1  \w    -55.00  28.00   1.00    8.03    --  -38.50  38.00 -60.00   83
  2  \w   -108.00  -5.00   1.00    8.03    --  -38.50 -19.00 -90.00  103
  3  \w    -45.00  32.00   1.00    8.03    --  -38.50  38.00  30.00   77
  4  \w     70.00 107.00   1.00    8.03    --   42.95  57.00  30.00   37
  5  \w     13.00 109.00   1.00    8.03    --   42.95  77.00 120.00   96
  6  \w     83.00 110.00   1.00    8.03    --   42.95  57.00 -90.00   27
  7  \w     91.00 126.00   1.00    8.03    --   42.95 178.00  90.00   35
  8  \w     13.00  66.00   1.00    8.03    --   42.95  77.00 -60.00   53
  9  \w     13.00  75.00   1.00    8.03    --   42.95  77.00  30.00   62
 10  \w     13.00  66.00   1.00    8.03    --   42.95  77.00-150.00   53
 11  \w     82.00 112.00   1.00    8.03    --   42.95  77.00-150.00   30
 12  \w     18.00  49.00   1.00    8.03    --   42.95  57.00  30.00   31
 13  \w     61.00 122.00   1.00    8.03    --   42.95 178.00 -90.00   61
 14  \w     18.00  53.00   1.00    8.03    --   42.95  57.00 -90.00   35
 15  \w     59.00 105.00   1.00    8.03    --   42.95 178.00-180.00   46
 16  \w    123.00 163.00   1.00   32.10    --  111.00  77.00  90.00   40
 17  \w     86.00 113.00   1.00   32.10    --  111.00  61.00 -60.00   27
 18  \w     54.00 117.00   1.00   32.10    --  111.00-125.00  30.00   63
 19  \w     43.00 137.00   1.00   32.10    --  111.00 -61.00-150.00   94
 20  \w     32.00  93.00   1.00   32.10    --  111.00 -94.00  60.00   61
 21  \w     84.00 124.00   1.00   32.10    --  111.00  63.00  38.99   40
 22  \w     85.00 112.00   1.00   32.10    --  111.00  61.00  66.30   27
 23  \w     85.00 111.00   1.00   32.10    --  111.00  61.00   0.00   26
 24  \w     45.00  71.00   1.00   32.10    --  111.00 -45.00 -30.00   26
 25  \w     97.00 122.00   1.00   32.10    --  111.00 -45.00 -30.00   25
 26  \w     85.00 137.00   1.00   32.10    --  111.00  61.00-120.00   52
 27  \w     81.00 107.00   1.00   32.10    --  111.00  77.00 120.00   26
 28  \w     81.00 120.00   1.00   32.10    --  111.00  77.00  90.00   39
 29  \w     81.00 107.00   1.00   32.10    --  111.00  77.00 150.00   26
 30  \w     62.00 108.00   1.00   32.10    --  111.00 -94.00-120.00   46
 31  \w     85.00 120.00   1.00   32.10    --  111.00  61.00 -90.00   35
 32  \w     85.00 135.00   1.00   32.10    --  111.00  61.00 -30.00   50
 33  \w     32.00 106.00   1.00   32.10    --  111.00 -94.00 120.00   74
 34  \w     85.00 168.00   1.00   32.10    --  111.00  61.00 120.00   83
 35  \w    118.00 175.00   1.00   32.10    --  111.00  77.00  60.00   57
 36  \w    126.00 173.00   1.00   32.10    --  111.00  63.00-145.20   47
 37  \w     81.00 107.00   1.00   32.10    --  111.00  77.00  60.00   26
 38  \w    111.00 172.00   1.00   32.10    --  111.00  77.00   0.00   61
 39  \w     81.00 107.00   1.00   32.10    --  111.00  77.00   0.00   26
 40  \w     81.00 178.00   1.00   32.10    --  111.00  77.00 -90.00   97
 41  \w     85.00 177.00   1.00   32.10    --  111.00  61.00 150.00   92
 42  \w     85.00 111.00   1.00   32.10    --  111.00  61.00-180.00   26
 43  \w     81.00 107.00   1.00   32.10    --  111.00  77.00-150.00   26
 44  \w     81.00 107.00   1.00   32.10    --  111.00  77.00-180.00   26
 45  \w     81.00 107.00   1.00   32.10    --  111.00  77.00 -30.00   26
 46  \w    117.00 178.00   1.00   32.10    --  111.00  77.00 -30.00   61
 47  \w     81.00 107.00   1.00   32.10    --  111.00  77.00  30.00   26
 48  \w    111.00 176.00   1.00   32.10    --  111.00  77.00  30.00   65
 49  \w     81.00 160.00   1.00   32.10    --  111.00  77.00-120.00   79
 50  \w    118.00 150.00   1.00   32.10    --  111.00  77.00 -60.00   32
 51  \w     81.00 113.00   1.00   32.10    --  111.00  77.00 -60.00   32
 52  \w     85.00 111.00   1.00   32.10    --  111.00  61.00-150.00   26
 53  \w     90.00 115.00   1.00   32.10    --  111.00  45.00   0.00   25
 54  \w     85.00 120.00   1.00   32.10    --  111.00  61.00  30.00   35
 55  \w     85.00 114.00   1.00   32.10    --  111.00  61.00  90.00   29
 56  \w     32.00 107.00   1.00   32.10    --  111.00 -94.00-180.00   75
 57  \w     84.00 115.00   1.00   32.10    --  111.00  63.00-145.20   31
 58  \w     88.00  99.00   1.00   32.10    --  111.00  50.00  66.08   11
;
_diffrn_measurement_device 'four-circle diffractometer'
_diffrn_measurement_device_type 'SuperNova, Dual, Cu at zero, Atlas'
_diffrn_measurement_method '\w scans'
_diffrn_orient_matrix_type 'CrysAlisPro convention (1999,Acta A55,543-557)'
_diffrn_orient_matrix_UB_11 -0.0004477000
_diffrn_orient_matrix_UB_12 -0.0102869000
_diffrn_orient_matrix_UB_13 -0.2566741000
_diffrn_orient_matrix_UB_21 0.0505396000
_diffrn_orient_matrix_UB_22 -0.0185478000
_diffrn_orient_matrix_UB_23 -0.0000360000
_diffrn_orient_matrix_UB_31 -0.0063936000
_diffrn_orient_matrix_UB_32 -0.1459429000
_diffrn_orient_matrix_UB_33 0.0181551000
_diffrn_radiation_monochromator mirror
_diffrn_radiation_probe x-ray
_diffrn_radiation_type CuK\a
_diffrn_radiation_wavelength 1.54184
_diffrn_reflns_av_R_equivalents 0.0437
_diffrn_reflns_av_unetI/netI 0.0151
_diffrn_reflns_Laue_measured_fraction_full 1.000
_diffrn_reflns_Laue_measured_fraction_max 1.000
_diffrn_reflns_limit_h_max 37
_diffrn_reflns_limit_h_min -37
_diffrn_reflns_limit_k_max 11
_diffrn_reflns_limit_k_min -12
_diffrn_reflns_limit_l_max 7
_diffrn_reflns_limit_l_min -7
_diffrn_reflns_number 28780
_diffrn_reflns_point_group_measured_fraction_full 1.000
_diffrn_reflns_point_group_measured_fraction_max 1.000
_diffrn_reflns_theta_full 67.684
_diffrn_reflns_theta_max 72.122
_diffrn_reflns_theta_min 2.922
_diffrn_source 'micro-focus sealed X-ray tube'
_diffrn_source_type 'SuperNova (Cu) X-ray Source'
_exptl_absorpt_coefficient_mu 21.682
_exptl_absorpt_correction_T_max 0.866
_exptl_absorpt_correction_T_min 0.207
_exptl_absorpt_correction_type gaussian
_exptl_absorpt_process_details
;
CrysAlisPro 1.171.38.41 (Rigaku Oxford Diffraction, 2015)
Numerical absorption correction based on gaussian integration over
            a multifaceted crystal model
Empirical absorption correction using spherical harmonics,
 implemented in SCALE3 ABSPACK scaling algorithm.
;
_exptl_crystal_colour 'clear orange'
_exptl_crystal_colour_lustre clear
_exptl_crystal_colour_primary orange
_exptl_crystal_density_diffrn 2.466
_exptl_crystal_description plate
_exptl_crystal_F_000 1328
_exptl_crystal_size_max 0.135
_exptl_crystal_size_mid 0.057
_exptl_crystal_size_min 0.007
_refine_diff_density_max 0.598
_refine_diff_density_min -0.359
_refine_diff_density_rms 0.089
_refine_ls_extinction_method none
_refine_ls_goodness_of_fit_ref 1.043
_refine_ls_hydrogen_treatment undef
_refine_ls_matrix_type full
_refine_ls_number_parameters 136
_refine_ls_number_reflns 1869
_refine_ls_number_restraints 0
_refine_ls_restrained_S_all 1.043
_refine_ls_R_factor_all 0.0243
_refine_ls_R_factor_gt 0.0214
_refine_ls_shift/su_max 0.002
_refine_ls_shift/su_mean 0.000
_refine_ls_structure_factor_coef Fsqd
_refine_ls_weighting_details 'w=1/[\s^2^(Fo^2^)+(0.0281P)^2^+3.8145P] where P=(Fo^2^+2Fc^2^)/3'
_refine_ls_weighting_scheme calc
_refine_ls_wR_factor_gt 0.0541
_refine_ls_wR_factor_ref 0.0557
_reflns_Friedel_coverage 0.000
_reflns_number_gt 1718
_reflns_number_total 1869
_reflns_threshold_expression 'I > 2\s(I)'
_cod_data_source_file c8dt00279g2.cif
_cod_data_source_block glatthor11
_cod_depositor_comments 'Adding full bibliography for 7045852--7045856.cif.'
_cod_original_cell_volume 1891.27(6)
_cod_database_code 7045853
_shelx_shelxl_version_number 2016/6
_chemical_oxdiff_formula 'C16 H5 Ag2 F10 S4'
_shelx_space_group_comment
;
The symmetry employed for this shelxl refinement is uniquely defined
by the following loop, which should always be used as a source of
symmetry information in preference to the above space-group names.
They are only intended as comments.
;
_reflns_odcompleteness_completeness 99.95
_reflns_odcompleteness_iscentric 1
_reflns_odcompleteness_theta 66.97
_olex2_refinement_description
;
;
_olex2_date_sample_data_collection 1453736596.91
_olex2_date_sample_submission 1453676400
_olex2_submission_special_instructions 'No special instructions were received'
_oxdiff_exptl_absorpt_empirical_details
;
Empirical correction (ABSPACK) includes:
- Absorption correction using spherical harmonics
- Frame scaling
- Detector area scaling
;
_oxdiff_exptl_absorpt_empirical_full_max 1.244
_oxdiff_exptl_absorpt_empirical_full_min 0.689

loop_
_space_group_symop_operation_xyz
'x, y, z'
'-x+1/2, -y+1/2, z+1/2'
'x+1/2, -y+1/2, -z'
'-x, y, -z+1/2'
'-x, -y, -z'
'x-1/2, y-1/2, -z-1/2'
'-x-1/2, y-1/2, z'
'x, -y, z-1/2'

loop_
_atom_site_label
_atom_site_type_symbol
_atom_site_fract_x
_atom_site_fract_y
_atom_site_fract_z
_atom_site_U_iso_or_equiv
_atom_site_adp_type
_atom_site_occupancy
_atom_site_site_symmetry_order
_atom_site_calc_flag
Ag1 Ag 0.52712(2) 0.33943(2) 0.45588(3) 0.02238(9) Uani 1 1 d
S1 S 0.45303(2) 0.38420(7) 0.61303(11) 0.01586(14) Uani 1 1 d
S2 S 0.41096(2) 0.24066(7) 0.23328(11) 0.01761(15) Uani 1 1 d
F1 F 0.38030(5) 0.04607(16) 0.5791(3) 0.0200(3) Uani 1 1 d
F2 F 0.30583(6) -0.00443(17) 0.8040(3) 0.0229(4) Uani 1 1 d
F3 F 0.25856(6) 0.18954(19) 0.9919(3) 0.0261(4) Uani 1 1 d
F4 F 0.28635(5) 0.43469(18) 0.9483(3) 0.0242(4) Uani 1 1 d
F5 F 0.35999(5) 0.48867(15) 0.7155(3) 0.0182(3) Uani 1 1 d
C1 C 0.37234(8) 0.2696(3) 0.6341(4) 0.0142(5) Uani 1 1 d
C2 C 0.35750(9) 0.1447(3) 0.6648(5) 0.0154(5) Uani 1 1 d
C3 C 0.31948(9) 0.1168(3) 0.7840(5) 0.0176(5) Uani 1 1 d
C4 C 0.29580(9) 0.2150(3) 0.8802(5) 0.0183(6) Uani 1 1 d
C5 C 0.30996(9) 0.3396(3) 0.8583(5) 0.0168(6) Uani 1 1 d
C6 C 0.34791(9) 0.3658(3) 0.7371(4) 0.0147(5) Uani 1 1 d
C7 C 0.41199(9) 0.2971(3) 0.4924(4) 0.0143(5) Uani 1 1 d

loop_
_atom_site_aniso_label
_atom_site_aniso_U_11
_atom_site_aniso_U_22
_atom_site_aniso_U_33
_atom_site_aniso_U_23
_atom_site_aniso_U_13
_atom_site_aniso_U_12
Ag1 0.02066(12) 0.03151(14) 0.01496(13) 0.00080(8) 0.00446(7) 0.00470(8)
S1 0.0138(3) 0.0210(3) 0.0128(3) -0.0012(3) -0.0006(2) -0.0019(2)
S2 0.0193(3) 0.0205(3) 0.0130(3) -0.0025(3) 0.0022(2) -0.0036(3)
F1 0.0224(8) 0.0140(8) 0.0236(9) -0.0002(7) 0.0049(6) 0.0023(6)
F2 0.0251(8) 0.0187(8) 0.0249(9) 0.0031(7) 0.0041(7) -0.0068(7)
F3 0.0185(8) 0.0337(10) 0.0260(9) -0.0004(8) 0.0110(7) -0.0054(7)
F4 0.0181(8) 0.0265(9) 0.0279(10) -0.0090(7) 0.0036(7) 0.0059(7)
F5 0.0197(7) 0.0135(8) 0.0213(8) -0.0019(6) 0.0003(6) 0.0003(6)
C1 0.0144(11) 0.0160(14) 0.0120(12) 0.0005(10) -0.0017(10) -0.0005(10)
C2 0.0153(12) 0.0157(14) 0.0150(12) -0.0012(10) 0.0015(10) 0.0017(10)
C3 0.0184(12) 0.0179(14) 0.0166(13) 0.0037(11) 0.0004(10) -0.0041(10)
C4 0.0127(12) 0.0267(16) 0.0156(13) 0.0007(11) 0.0016(10) -0.0027(11)
C5 0.0139(12) 0.0189(14) 0.0175(14) -0.0049(11) -0.0028(10) 0.0048(10)
C6 0.0153(12) 0.0146(13) 0.0143(12) 0.0004(10) -0.0028(10) -0.0007(10)
C7 0.0154(12) 0.0134(13) 0.0140(12) 0.0014(10) 0.0002(10) 0.0022(10)

loop_
_atom_type_symbol
_atom_type_description
_atom_type_scat_dispersion_real
_atom_type_scat_dispersion_imag
_atom_type_scat_source
C C 0.0181 0.0091 'International Tables Vol C Tables 4.2.6.8 and 6.1.1.4'
Ag Ag 0.1306 4.2820 'International Tables Vol C Tables 4.2.6.8 and 6.1.1.4'
F F 0.0727 0.0534 'International Tables Vol C Tables 4.2.6.8 and 6.1.1.4'
S S 0.3331 0.5567 'International Tables Vol C Tables 4.2.6.8 and 6.1.1.4'

loop_
_exptl_crystal_face_index_h
_exptl_crystal_face_index_k
_exptl_crystal_face_index_l
_exptl_crystal_face_perp_dist
2 5 0 0.0279
-2 -5 0 0.0279
1 0 -4 0.0674
-1 0 4 0.0674
-1 0 0 0.0033
1 0 0 0.0033

loop_
_geom_angle_atom_site_label_1
_geom_angle_atom_site_label_2
_geom_angle_atom_site_label_3
_geom_angle
_geom_angle_site_symmetry_1
_geom_angle_site_symmetry_3
S1 Ag1 Ag1 157.230(16) 4_656 4_655
S1 Ag1 Ag1 79.324(17) . 4_655
S1 Ag1 S1 78.73(2) . 4_656
S2 Ag1 Ag1 92.254(18) 4_655 4_655
S2 Ag1 S1 110.51(2) 4_655 4_656
S2 Ag1 S1 163.61(3) 4_655 .
Ag1 S1 Ag1 97.46(2) . 4_656
C7 S1 Ag1 118.52(10) . 4_656
C7 S1 Ag1 113.50(10) . .
C7 S2 Ag1 105.74(10) . 4_655
C2 C1 C6 116.5(2) . .
C2 C1 C7 120.9(2) . .
C6 C1 C7 122.5(2) . .
F1 C2 C1 120.2(2) . .
F1 C2 C3 117.5(2) . .
C3 C2 C1 122.3(2) . .
F2 C3 C2 120.2(3) . .
F2 C3 C4 120.5(2) . .
C4 C3 C2 119.4(3) . .
F3 C4 C3 120.0(3) . .
F3 C4 C5 119.9(3) . .
C5 C4 C3 120.2(2) . .
F4 C5 C4 119.9(2) . .
F4 C5 C6 120.5(3) . .
C4 C5 C6 119.6(3) . .
F5 C6 C1 120.3(2) . .
F5 C6 C5 117.7(2) . .
C5 C6 C1 122.0(3) . .
S2 C7 S1 126.93(17) . .
C1 C7 S1 116.6(2) . .
C1 C7 S2 116.5(2) . .

loop_
_geom_bond_atom_site_label_1
_geom_bond_atom_site_label_2
_geom_bond_distance
_geom_bond_site_symmetry_2
Ag1 Ag1 2.9614(4) 4_655
Ag1 S1 2.6908(7) 4_656
Ag1 S1 2.4751(6) .
Ag1 S2 2.4197(7) 4_655
S1 C7 1.700(3) .
S2 C7 1.660(3) .
F1 C2 1.342(3) .
F2 C3 1.337(3) .
F3 C4 1.337(3) .
F4 C5 1.336(3) .
F5 C6 1.341(3) .
C1 C2 1.391(4) .
C1 C6 1.391(4) .
C1 C7 1.497(4) .
C2 C3 1.384(4) .
C3 C4 1.377(4) .
C4 C5 1.377(4) .
C5 C6 1.385(4) .

loop_
_geom_torsion_atom_site_label_1
_geom_torsion_atom_site_label_2
_geom_torsion_atom_site_label_3
_geom_torsion_atom_site_label_4
_geom_torsion
_geom_torsion_site_symmetry_1
Ag1 S1 C7 S2 -141.81(15) 4_656
Ag1 S1 C7 S2 -28.4(2) .
Ag1 S1 C7 C1 38.9(2) 4_656
Ag1 S1 C7 C1 152.29(17) .
Ag1 S2 C7 S1 -10.0(2) 4_655
Ag1 S2 C7 C1 169.27(18) 4_655
F1 C2 C3 F2 -2.3(4) .
F1 C2 C3 C4 178.1(2) .
F2 C3 C4 F3 -0.9(4) .
F2 C3 C4 C5 -179.8(3) .
F3 C4 C5 F4 -0.2(4) .
F3 C4 C5 C6 -178.2(2) .
F4 C5 C6 F5 0.5(4) .
F4 C5 C6 C1 -177.5(2) .
C1 C2 C3 F2 178.2(2) .
C1 C2 C3 C4 -1.4(4) .
C2 C1 C6 F5 -179.9(2) .
C2 C1 C6 C5 -2.0(4) .
C2 C1 C7 S1 -126.0(2) .
C2 C1 C7 S2 54.6(3) .
C2 C3 C4 F3 178.7(3) .
C2 C3 C4 C5 -0.2(4) .
C3 C4 C5 F4 178.7(3) .
C3 C4 C5 C6 0.7(4) .
C4 C5 C6 F5 178.5(2) .
C4 C5 C6 C1 0.5(4) .
C6 C1 C2 F1 -177.1(2) .
C6 C1 C2 C3 2.4(4) .
C6 C1 C7 S1 55.5(3) .
C6 C1 C7 S2 -123.9(2) .
C7 C1 C2 F1 4.3(4) .
C7 C1 C2 C3 -176.2(3) .
C7 C1 C6 F5 -1.4(4) .
C7 C1 C6 C5 176.6(3) .

loop_
_exptl_oxdiff_crystal_face_indexfrac_h
_exptl_oxdiff_crystal_face_indexfrac_k
_exptl_oxdiff_crystal_face_indexfrac_l
_exptl_oxdiff_crystal_face_x
_exptl_oxdiff_crystal_face_y
_exptl_oxdiff_crystal_face_z
2.1116 4.9911 0.0009 -0.0525 0.0141 -0.7419
-2.1116 -4.9911 -0.0009 0.0525 -0.0141 0.7419
1.0857 -0.0021 -3.9996 1.0261 0.0551 -0.0793
-1.0857 0.0021 3.9996 -1.0261 -0.0551 0.0793
-1.0000 0.0029 -0.0006 0.0006 -0.0506 0.0060
1.0000 -0.0029 0.0006 -0.0006 0.0506 -0.0060

loop_
_smtbx_masks_void_nr
_smtbx_masks_void_average_x
_smtbx_masks_void_average_y
_smtbx_masks_void_average_z
_smtbx_masks_void_volume
_smtbx_masks_void_count_electrons
1 0.000 0.500 0.544 101.6 39.8
2 0.500 0.000 -0.162 101.6 39.8
